data_7014378
loop_
_publ_author_name
'Meinholz, Margret M.'
'Pandey, Sushil K.'
'Deuerlein, Stephan M.'
'Stalke, Dietmar'

_publ_section_title
;
 Access to new Janus head ligands: linking sulfur diimides and
 phosphanes for hemilabile tripodal scorpionates.
;
_journal_issue 8
_journal_name_full 'Dalton transactions (Cambridge, England : 2003)'
_journal_page_first 1662
_journal_page_last 1671
_journal_paper_doi 10.1039/c0dt00665c
_journal_volume 40
_journal_year 2011
_chemical_formula_sum 'C24 H64 Li2 N4 P2 S2 Si4'
_chemical_formula_weight 661.09
_chemical_name_systematic
;
?
;
_space_group_IT_number 2
_symmetry_cell_setting triclinic
_symmetry_space_group_name_Hall '-P 1'
_symmetry_space_group_name_H-M 'P -1'
_atom_sites_solution_hydrogens geom
_atom_sites_solution_primary direct
_atom_sites_solution_secondary difmap
_audit_creation_method SHELXL-97
_cell_angle_alpha 100.7850(10)
_cell_angle_beta 117.3660(10)
_cell_angle_gamma 103.4460(10)
_cell_formula_units_Z 1
_cell_length_a 10.6002(6)
_cell_length_b 10.6350(10)
_cell_length_c 10.7744(6)
_cell_measurement_reflns_used 9920
_cell_measurement_temperature 100(2)
_cell_measurement_theta_max 29.125
_cell_measurement_theta_min 2.5065
_cell_volume 986.48(12)
_computing_cell_refinement 'SAINT V7.46A'
_computing_data_collection 'APEX2 v2.2-0'
_computing_data_reduction 'SAINT V7.46A'
_computing_molecular_graphics 'XSHELL v4.01'
_computing_publication_material 'XSHELL v4.01'
_computing_structure_refinement 'SHELXL in SHELXTL v2008/4'
_computing_structure_solution 'SHELXS in SHELXTL v2008/4'
_diffrn_ambient_temperature 100(2)
_diffrn_measured_fraction_theta_full 0.996
_diffrn_measured_fraction_theta_max 0.996
_diffrn_measurement_device_type 'Bruker TXS-Mo rotating anode'
_diffrn_measurement_method 'omega scans'
_diffrn_radiation_monochromator 'INCOATEC Helios mirror optics'
_diffrn_radiation_source 'Bruker TXS-Mo rotating anode'
_diffrn_radiation_type MoK\a
_diffrn_radiation_wavelength 0.71073
_diffrn_reflns_av_R_equivalents 0.0146
_diffrn_reflns_av_sigmaI/netI 0.0074
_diffrn_reflns_limit_h_max 11
_diffrn_reflns_limit_h_min -13
_diffrn_reflns_limit_k_max 13
_diffrn_reflns_limit_k_min -13
_diffrn_reflns_limit_l_max 14
_diffrn_reflns_limit_l_min 0
_diffrn_reflns_number 39887
_diffrn_reflns_theta_full 27.88
_diffrn_reflns_theta_max 27.88
_diffrn_reflns_theta_min 2.50
_exptl_absorpt_coefficient_mu 0.357
_exptl_absorpt_correction_T_max 0.9893
_exptl_absorpt_correction_T_min 0.8587
_exptl_absorpt_correction_type empirical
_exptl_absorpt_process_details SADABS-2008/2
_exptl_crystal_colour colourless
_exptl_crystal_density_diffrn 1.113
_exptl_crystal_density_method 'not measured'
_exptl_crystal_description plate
_exptl_crystal_F_000 360
_exptl_crystal_size_max 0.75
_exptl_crystal_size_mid 0.3
_exptl_crystal_size_min 0.04
_refine_diff_density_max 0.686
_refine_diff_density_min -0.453
_refine_diff_density_rms 0.049
_refine_ls_extinction_method none
_refine_ls_goodness_of_fit_ref 1.068
_refine_ls_hydrogen_treatment constr
_refine_ls_matrix_type full
_refine_ls_number_parameters 181
_refine_ls_number_reflns 4676
_refine_ls_number_restraints 0
_refine_ls_restrained_S_all 1.068
_refine_ls_R_factor_all 0.0299
_refine_ls_R_factor_gt 0.0277
_refine_ls_shift/su_max 0.001
_refine_ls_shift/su_mean 0.000
_refine_ls_structure_factor_coef Fsqd
_refine_ls_weighting_details 'calc w=1/[\s^2^(Fo^2^)+(0.0396P)^2^+0.4560P] where P=(Fo^2^+2Fc^2^)/3'
_refine_ls_weighting_scheme calc
_refine_ls_wR_factor_gt 0.0747
_refine_ls_wR_factor_ref 0.0768
_reflns_number_gt 4365
_reflns_number_total 4676
_reflns_threshold_expression >2sigma(I)
_cod_data_source_file C0DT00665C.TXT
_cod_data_source_block p-1
_cod_original_sg_symbol_H-M P-1
_cod_database_code 7014378

loop_
_symmetry_equiv_pos_as_xyz
'x, y, z'
'-x, -y, -z'

loop_
_atom_site_label
_atom_site_type_symbol
_atom_site_fract_x
_atom_site_fract_y
_atom_site_fract_z
_atom_site_U_iso_or_equiv
_atom_site_adp_type
_atom_site_occupancy
_atom_site_symmetry_multiplicity
_atom_site_calc_flag
_atom_site_refinement_flags
_atom_site_disorder_assembly
_atom_site_disorder_group
C1 C 0.03063(16) 0.53036(15) 0.25222(17) 0.0340(3) Uani 1 1 d . . .
H1A H 0.0014 0.5787 0.1805 0.051 Uiso 1 1 calc R . .
H1B H -0.0577 0.4858 0.2578 0.051 Uiso 1 1 calc R . .
H1C H 0.0660 0.4606 0.2203 0.051 Uiso 1 1 calc R . .
C2 C 0.10781(17) 0.77313(16) 0.50719(18) 0.0344(3) Uani 1 1 d . . .
H2A H 0.1870 0.8373 0.6074 0.052 Uiso 1 1 calc R . .
H2B H 0.0213 0.7183 0.5096 0.052 Uiso 1 1 calc R . .
H2C H 0.0734 0.8249 0.4400 0.052 Uiso 1 1 calc R . .
C3 C 0.25392(18) 0.55830(15) 0.56846(18) 0.0343(3) Uani 1 1 d . . .
H3A H 0.2921 0.4945 0.5312 0.051 Uiso 1 1 calc R . .
H3B H 0.1686 0.5064 0.5743 0.051 Uiso 1 1 calc R . .
H3C H 0.3359 0.6227 0.6676 0.051 Uiso 1 1 calc R . .
C4 C 0.89791(17) 0.84578(17) 0.72055(17) 0.0362(3) Uani 1 1 d . . .
H4A H 0.8420 0.7462 0.6787 0.054 Uiso 1 1 calc R . .
H4B H 0.9907 0.8686 0.8169 0.054 Uiso 1 1 calc R . .
H4C H 0.9256 0.8756 0.6527 0.054 Uiso 1 1 calc R . .
C5 C 0.71900(17) 0.87026(15) 0.87042(15) 0.0316(3) Uani 1 1 d . . .
H5A H 0.6386 0.9012 0.8697 0.047 Uiso 1 1 calc R . .
H5B H 0.8080 0.9059 0.9719 0.047 Uiso 1 1 calc R . .
H5C H 0.6812 0.7695 0.8347 0.047 Uiso 1 1 calc R . .
C6 C 0.88623(15) 1.12360(14) 0.83362(15) 0.0282(3) Uani 1 1 d . . .
H6A H 0.9523 1.1491 0.7949 0.042 Uiso 1 1 calc R . .
H6B H 0.9490 1.1472 0.9416 0.042 Uiso 1 1 calc R . .
H6C H 0.8161 1.1736 0.8106 0.042 Uiso 1 1 calc R . .
C7 C 0.51522(15) 0.68832(12) 0.33825(14) 0.0227(2) Uani 1 1 d . . .
H7 H 0.6175 0.6796 0.3799 0.027 Uiso 1 1 calc R . .
C8 C 0.39809(18) 0.54279(14) 0.24487(17) 0.0331(3) Uani 1 1 d . . .
H8A H 0.4050 0.4875 0.3093 0.050 Uiso 1 1 calc R . .
H8B H 0.4185 0.5014 0.1702 0.050 Uiso 1 1 calc R . .
H8C H 0.2954 0.5460 0.1951 0.050 Uiso 1 1 calc R . .
C9 C 0.35850(15) 0.72585(14) 0.05206(14) 0.0277(3) Uani 1 1 d . . .
H9A H 0.3677 0.6388 0.0127 0.033 Uiso 1 1 calc R . .
H9B H 0.2623 0.7025 0.0517 0.033 Uiso 1 1 calc R . .
C10 C 0.3517(2) 0.81040(17) -0.04908(16) 0.0391(3) Uani 1 1 d . . .
H10A H 0.3497 0.8994 -0.0068 0.059 Uiso 1 1 calc R . .
H10B H 0.2592 0.7610 -0.1477 0.059 Uiso 1 1 calc R . .
H10C H 0.4417 0.8252 -0.0577 0.059 Uiso 1 1 calc R . .
C11 C 0.68650(15) 0.82307(14) 0.22816(16) 0.0283(3) Uani 1 1 d . . .
H11A H 0.6980 0.8878 0.1756 0.034 Uiso 1 1 calc R . .
H11B H 0.7782 0.8619 0.3298 0.034 Uiso 1 1 calc R . .
C12 C 0.68595(18) 0.68781(16) 0.14904(18) 0.0356(3) Uani 1 1 d . . .
H12A H 0.6778 0.6227 0.2009 0.053 Uiso 1 1 calc R . .
H12B H 0.7809 0.7045 0.1491 0.053 Uiso 1 1 calc R . .
H12C H 0.5988 0.6494 0.0463 0.053 Uiso 1 1 calc R . .
Li1 Li 0.4151(2) 0.9641(2) 0.5438(2) 0.0213(4) Uani 1 1 d . . .
N1 N 0.33293(11) 0.75951(10) 0.43262(11) 0.01938(19) Uani 1 1 d . . .
N2 N 0.61443(11) 0.90764(10) 0.57732(11) 0.01837(19) Uani 1 1 d . . .
P1 P 0.52025(4) 0.81858(3) 0.24417(3) 0.02007(8) Uani 1 1 d . . .
S1 S 0.49701(3) 0.74885(3) 0.49762(3) 0.01809(8) Uani 1 1 d . . .
Si1 Si 0.18756(4) 0.65625(3) 0.43937(4) 0.02178(8) Uani 1 1 d . . .
Si2 Si 0.77471(4) 0.93548(3) 0.74601(4) 0.01909(8) Uani 1 1 d . . .

loop_
_atom_site_aniso_label
_atom_site_aniso_U_11
_atom_site_aniso_U_22
_atom_site_aniso_U_33
_atom_site_aniso_U_23
_atom_site_aniso_U_13
_atom_site_aniso_U_12
C1 0.0225(6) 0.0262(7) 0.0385(8) 0.0020(6) 0.0116(6) 0.0013(5)
C2 0.0313(7) 0.0316(7) 0.0451(8) 0.0090(6) 0.0249(7) 0.0123(6)
C3 0.0386(8) 0.0291(7) 0.0423(8) 0.0192(6) 0.0248(7) 0.0107(6)
C4 0.0296(7) 0.0472(9) 0.0311(7) 0.0093(6) 0.0115(6) 0.0254(7)
C5 0.0351(7) 0.0337(7) 0.0253(6) 0.0135(5) 0.0157(6) 0.0089(6)
C6 0.0228(6) 0.0269(6) 0.0241(6) 0.0097(5) 0.0052(5) 0.0059(5)
C7 0.0270(6) 0.0198(6) 0.0240(6) 0.0065(5) 0.0151(5) 0.0101(5)
C8 0.0452(8) 0.0187(6) 0.0342(7) 0.0031(5) 0.0247(7) 0.0066(6)
C9 0.0255(6) 0.0282(6) 0.0224(6) 0.0044(5) 0.0098(5) 0.0078(5)
C10 0.0496(9) 0.0366(8) 0.0216(6) 0.0099(6) 0.0129(6) 0.0131(7)
C11 0.0257(6) 0.0277(6) 0.0312(7) 0.0065(5) 0.0173(5) 0.0069(5)
C12 0.0363(8) 0.0356(8) 0.0416(8) 0.0074(6) 0.0271(7) 0.0142(6)
Li1 0.0234(10) 0.0189(9) 0.0214(9) 0.0064(8) 0.0114(8) 0.0084(8)
N1 0.0162(4) 0.0169(4) 0.0220(5) 0.0072(4) 0.0077(4) 0.0059(4)
N2 0.0162(4) 0.0158(4) 0.0204(5) 0.0064(4) 0.0076(4) 0.0058(4)
P1 0.02167(15) 0.01801(15) 0.01846(15) 0.00453(11) 0.00976(12) 0.00696(12)
S1 0.01958(14) 0.01509(13) 0.02124(14) 0.00674(10) 0.01131(11) 0.00733(10)
Si1 0.01907(16) 0.01721(16) 0.02695(17) 0.00562(13) 0.01215(14) 0.00466(12)
Si2 0.01809(15) 0.02150(16) 0.01913(16) 0.00892(12) 0.00895(13) 0.00985(12)

loop_
_atom_type_symbol
_atom_type_description
_atom_type_scat_dispersion_real
_atom_type_scat_dispersion_imag
_atom_type_scat_source
C C 0.0033 0.0016 'International Tables Vol C Tables 4.2.6.8 and 6.1.1.4'
H H 0.0000 0.0000 'International Tables Vol C Tables 4.2.6.8 and 6.1.1.4'
Li Li -0.0003 0.0001 'International Tables Vol C Tables 4.2.6.8 and 6.1.1.4'
N N 0.0061 0.0033 'International Tables Vol C Tables 4.2.6.8 and 6.1.1.4'
P P 0.1023 0.0942 'International Tables Vol C Tables 4.2.6.8 and 6.1.1.4'
S S 0.1246 0.1234 'International Tables Vol C Tables 4.2.6.8 and 6.1.1.4'
Si Si 0.0817 0.0704 'International Tables Vol C Tables 4.2.6.8 and 6.1.1.4'

loop_
_geom_angle_atom_site_label_1
_geom_angle_atom_site_label_2
_geom_angle_atom_site_label_3
_geom_angle
_geom_angle_site_symmetry_1
_geom_angle_site_symmetry_3
_geom_angle_publ_flag
Si1 C1 H1A 109.5 . . ?
Si1 C1 H1B 109.5 . . ?
H1A C1 H1B 109.5 . . ?
Si1 C1 H1C 109.5 . . ?
H1A C1 H1C 109.5 . . ?
H1B C1 H1C 109.5 . . ?
Si1 C2 H2A 109.5 . . ?
Si1 C2 H2B 109.5 . . ?
H2A C2 H2B 109.5 . . ?
Si1 C2 H2C 109.5 . . ?
H2A C2 H2C 109.5 . . ?
H2B C2 H2C 109.5 . . ?
Si1 C3 H3A 109.5 . . ?
Si1 C3 H3B 109.5 . . ?
H3A C3 H3B 109.5 . . ?
Si1 C3 H3C 109.5 . . ?
H3A C3 H3C 109.5 . . ?
H3B C3 H3C 109.5 . . ?
Si2 C4 H4A 109.5 . . ?
Si2 C4 H4B 109.5 . . ?
H4A C4 H4B 109.5 . . ?
Si2 C4 H4C 109.5 . . ?
H4A C4 H4C 109.5 . . ?
H4B C4 H4C 109.5 . . ?
Si2 C5 H5A 109.5 . . ?
Si2 C5 H5B 109.5 . . ?
H5A C5 H5B 109.5 . . ?
Si2 C5 H5C 109.5 . . ?
H5A C5 H5C 109.5 . . ?
H5B C5 H5C 109.5 . . ?
Si2 C6 H6A 109.5 . . ?
Si2 C6 H6B 109.5 . . ?
H6A C6 H6B 109.5 . . ?
Si2 C6 H6C 109.5 . . ?
H6A C6 H6C 109.5 . . ?
H6B C6 H6C 109.5 . . ?
C8 C7 S1 107.92(9) . . ?
C8 C7 P1 118.47(9) . . ?
S1 C7 P1 111.63(6) . . ?
C8 C7 H7 106.0 . . ?
S1 C7 H7 106.0 . . ?
P1 C7 H7 106.0 . . ?
C7 C8 H8A 109.5 . . ?
C7 C8 H8B 109.5 . . ?
H8A C8 H8B 109.5 . . ?
C7 C8 H8C 109.5 . . ?
H8A C8 H8C 109.5 . . ?
H8B C8 H8C 109.5 . . ?
C10 C9 P1 112.08(10) . . ?
C10 C9 H9A 109.2 . . ?
P1 C9 H9A 109.2 . . ?
C10 C9 H9B 109.2 . . ?
P1 C9 H9B 109.2 . . ?
H9A C9 H9B 107.9 . . ?
C9 C10 H10A 109.5 . . ?
C9 C10 H10B 109.5 . . ?
H10A C10 H10B 109.5 . . ?
C9 C10 H10C 109.5 . . ?
H10A C10 H10C 109.5 . . ?
H10B C10 H10C 109.5 . . ?
C12 C11 P1 117.80(10) . . ?
C12 C11 H11A 107.9 . . ?
P1 C11 H11A 107.9 . . ?
C12 C11 H11B 107.9 . . ?
P1 C11 H11B 107.9 . . ?
H11A C11 H11B 107.2 . . ?
C11 C12 H12A 109.5 . . ?
C11 C12 H12B 109.5 . . ?
H12A C12 H12B 109.5 . . ?
C11 C12 H12C 109.5 . . ?
H12A C12 H12C 109.5 . . ?
H12B C12 H12C 109.5 . . ?
N1 Li1 N2 117.92(11) . 2_676 ?
N1 Li1 N2 73.19(8) . . ?
N2 Li1 N2 110.54(10) 2_676 . ?
N1 Li1 Li1 97.38(12) . 2_676 ?
N2 Li1 Li1 58.80(9) 2_676 2_676 ?
N2 Li1 Li1 51.74(8) . 2_676 ?
N1 Li1 P1 154.66(11) . 2_676 ?
N2 Li1 P1 83.25(7) 2_676 2_676 ?
N2 Li1 P1 114.22(9) . 2_676 ?
Li1 Li1 P1 106.03(12) 2_676 2_676 ?
N1 Li1 S1 36.41(4) . . ?
N2 Li1 S1 125.63(10) 2_676 . ?
N2 Li1 S1 37.35(4) . . ?
Li1 Li1 S1 76.24(10) 2_676 . ?
P1 Li1 S1 141.66(9) 2_676 . ?
S1 N1 Si1 123.87(6) . . ?
S1 N1 Li1 94.40(8) . . ?
Si1 N1 Li1 117.57(8) . . ?
S1 N2 Si2 112.80(6) . . ?
S1 N2 Li1 118.62(8) . 2_676 ?
Si2 N2 Li1 127.08(8) . 2_676 ?
S1 N2 Li1 86.64(7) . . ?
Si2 N2 Li1 126.67(8) . . ?
Li1 N2 Li1 69.46(10) 2_676 . ?
C11 P1 C9 103.00(6) . . ?
C11 P1 C7 100.84(6) . . ?
C9 P1 C7 103.57(6) . . ?
C11 P1 Li1 111.58(6) . 2_676 ?
C9 P1 Li1 133.73(7) . 2_676 ?
C7 P1 Li1 99.18(6) . 2_676 ?
N1 S1 N2 104.22(5) . . ?
N1 S1 C7 106.57(6) . . ?
N2 S1 C7 102.80(6) . . ?
N1 S1 Li1 49.19(6) . . ?
N2 S1 Li1 56.02(6) . . ?
C7 S1 Li1 122.99(6) . . ?
N1 Si1 C1 112.28(6) . . ?
N1 Si1 C3 112.57(6) . . ?
C1 Si1 C3 108.21(7) . . ?
N1 Si1 C2 106.28(6) . . ?
C1 Si1 C2 108.07(7) . . ?
C3 Si1 C2 109.30(7) . . ?
N2 Si2 C6 107.83(5) . . ?
N2 Si2 C4 111.48(6) . . ?
C6 Si2 C4 108.69(7) . . ?
N2 Si2 C5 110.75(6) . . ?
C6 Si2 C5 110.25(7) . . ?
C4 Si2 C5 107.82(7) . . ?

loop_
_geom_bond_atom_site_label_1
_geom_bond_atom_site_label_2
_geom_bond_distance
_geom_bond_site_symmetry_2
_geom_bond_publ_flag
C1 Si1 1.8698(14) . ?
C1 H1A 0.9800 . ?
C1 H1B 0.9800 . ?
C1 H1C 0.9800 . ?
C2 Si1 1.8736(14) . ?
C2 H2A 0.9800 . ?
C2 H2B 0.9800 . ?
C2 H2C 0.9800 . ?
C3 Si1 1.8703(15) . ?
C3 H3A 0.9800 . ?
C3 H3B 0.9800 . ?
C3 H3C 0.9800 . ?
C4 Si2 1.8712(14) . ?
C4 H4A 0.9800 . ?
C4 H4B 0.9800 . ?
C4 H4C 0.9800 . ?
C5 Si2 1.8741(14) . ?
C5 H5A 0.9800 . ?
C5 H5B 0.9800 . ?
C5 H5C 0.9800 . ?
C6 Si2 1.8597(14) . ?
C6 H6A 0.9800 . ?
C6 H6B 0.9800 . ?
C6 H6C 0.9800 . ?
C7 C8 1.5246(18) . ?
C7 S1 1.8300(12) . ?
C7 P1 1.8682(13) . ?
C7 H7 1.0000 . ?
C8 H8A 0.9800 . ?
C8 H8B 0.9800 . ?
C8 H8C 0.9800 . ?
C9 C10 1.525(2) . ?
C9 P1 1.8395(13) . ?
C9 H9A 0.9900 . ?
C9 H9B 0.9900 . ?
C10 H10A 0.9800 . ?
C10 H10B 0.9800 . ?
C10 H10C 0.9800 . ?
C11 C12 1.5259(19) . ?
C11 P1 1.8389(13) . ?
C11 H11A 0.9900 . ?
C11 H11B 0.9900 . ?
C12 H12A 0.9800 . ?
C12 H12B 0.9800 . ?
C12 H12C 0.9800 . ?
Li1 N1 2.028(2) . ?
Li1 N2 2.219(2) . ?
Li1 P1 2.622(2) 2_676 ?
N1 S1 1.5906(10) . ?
N1 Si1 1.7122(11) . ?
N2 S1 1.6235(10) . ?
N2 Si2 1.7330(10) . ?

loop_
_geom_torsion_atom_site_label_1
_geom_torsion_atom_site_label_2
_geom_torsion_atom_site_label_3
_geom_torsion_atom_site_label_4
_geom_torsion
_geom_torsion_site_symmetry_1
_geom_torsion_site_symmetry_2
_geom_torsion_site_symmetry_3
_geom_torsion_site_symmetry_4
_geom_torsion_publ_flag
N2 Li1 N1 S1 113.09(11) 2_676 . . . ?
N2 Li1 N1 S1 8.33(6) . . . . ?
Li1 Li1 N1 S1 54.59(12) 2_676 . . . ?
P1 Li1 N1 S1 -103.0(2) 2_676 . . . ?
N2 Li1 N1 Si1 -114.79(11) 2_676 . . . ?
N2 Li1 N1 Si1 140.46(7) . . . . ?
Li1 Li1 N1 Si1 -173.29(9) 2_676 . . . ?
P1 Li1 N1 Si1 29.2(3) 2_676 . . . ?
S1 Li1 N1 Si1 132.12(9) . . . . ?
N1 Li1 N2 S1 -8.15(6) . . . . ?
N2 Li1 N2 S1 -122.30(10) 2_676 . . . ?
Li1 Li1 N2 S1 -122.30(10) 2_676 . . . ?
P1 Li1 N2 S1 145.92(8) 2_676 . . . ?
N1 Li1 N2 Si2 -124.27(8) . . . . ?
N2 Li1 N2 Si2 121.58(10) 2_676 . . . ?
Li1 Li1 N2 Si2 121.58(10) 2_676 . . . ?
P1 Li1 N2 Si2 29.81(13) 2_676 . . . ?
S1 Li1 N2 Si2 -116.11(9) . . . . ?
N1 Li1 N2 Li1 114.15(11) . . . 2_676 ?
N2 Li1 N2 Li1 0.0 2_676 . . 2_676 ?
P1 Li1 N2 Li1 -91.77(11) 2_676 . . 2_676 ?
S1 Li1 N2 Li1 122.30(10) . . . 2_676 ?
C12 C11 P1 C9 -51.05(13) . . . . ?
C12 C11 P1 C7 55.78(12) . . . . ?
C12 C11 P1 Li1 160.28(11) . . . 2_676 ?
C10 C9 P1 C11 -69.46(12) . . . . ?
C10 C9 P1 C7 -174.19(10) . . . . ?
C10 C9 P1 Li1 68.54(14) . . . 2_676 ?
C8 C7 P1 C11 -102.25(11) . . . . ?
S1 C7 P1 C11 131.48(7) . . . . ?
C8 C7 P1 C9 4.13(11) . . . . ?
S1 C7 P1 C9 -122.15(7) . . . . ?
C8 C7 P1 Li1 143.53(10) . . . 2_676 ?
S1 C7 P1 Li1 17.26(8) . . . 2_676 ?
Si1 N1 S1 N2 -138.92(7) . . . . ?
Li1 N1 S1 N2 -11.28(8) . . . . ?
Si1 N1 S1 C7 112.78(8) . . . . ?
Li1 N1 S1 C7 -119.57(8) . . . . ?
Si1 N1 S1 Li1 -127.64(11) . . . . ?
Si2 N2 S1 N1 138.91(6) . . . . ?
Li1 N2 S1 N1 -54.09(10) 2_676 . . . ?
Li1 N2 S1 N1 10.28(8) . . . . ?
Si2 N2 S1 C7 -110.03(7) . . . . ?
Li1 N2 S1 C7 56.96(10) 2_676 . . . ?
Li1 N2 S1 C7 121.34(7) . . . . ?
Si2 N2 S1 Li1 128.63(9) . . . . ?
Li1 N2 S1 Li1 -64.38(11) 2_676 . . . ?
C8 C7 S1 N1 -65.34(10) . . . . ?
P1 C7 S1 N1 66.51(8) . . . . ?
C8 C7 S1 N2 -174.64(9) . . . . ?
P1 C7 S1 N2 -42.78(8) . . . . ?
C8 C7 S1 Li1 -117.04(10) . . . . ?
P1 C7 S1 Li1 14.81(10) . . . . ?
N2 Li1 S1 N1 -89.94(13) 2_676 . . . ?
N2 Li1 S1 N1 -166.78(10) . . . . ?
Li1 Li1 S1 N1 -123.68(13) 2_676 . . . ?
P1 Li1 S1 N1 137.75(17) 2_676 . . . ?
N1 Li1 S1 N2 166.78(10) . . . . ?
N2 Li1 S1 N2 76.84(12) 2_676 . . . ?
Li1 Li1 S1 N2 43.10(8) 2_676 . . . ?
P1 Li1 S1 N2 -55.47(13) 2_676 . . . ?
N1 Li1 S1 C7 83.61(9) . . . . ?
N2 Li1 S1 C7 -6.33(15) 2_676 . . . ?
N2 Li1 S1 C7 -83.17(8) . . . . ?
Li1 Li1 S1 C7 -40.07(12) 2_676 . . . ?
P1 Li1 S1 C7 -138.63(12) 2_676 . . . ?
S1 N1 Si1 C1 -109.09(8) . . . . ?
Li1 N1 Si1 C1 133.86(9) . . . . ?
S1 N1 Si1 C3 13.33(10) . . . . ?
Li1 N1 Si1 C3 -103.72(10) . . . . ?
S1 N1 Si1 C2 132.95(8) . . . . ?
Li1 N1 Si1 C2 15.91(10) . . . . ?
S1 N2 Si2 C6 -173.50(6) . . . . ?
Li1 N2 Si2 C6 20.84(11) 2_676 . . . ?
Li1 N2 Si2 C6 -69.99(10) . . . . ?
S1 N2 Si2 C4 67.26(9) . . . . ?
Li1 N2 Si2 C4 -98.40(11) 2_676 . . . ?
Li1 N2 Si2 C4 170.77(10) . . . . ?
S1 N2 Si2 C5 -52.79(8) . . . . ?
Li1 N2 Si2 C5 141.55(10) 2_676 . . . ?
Li1 N2 Si2 C5 50.73(11) . . . . ?
